data_4326494
loop_
_publ_author_name
'Qi-Bing Bo'
'Hong-Yan Wang'
'Da-Qi Wang'
'Zhen-Wei Zhang'
'Jin-Ling Miao'
'Guo-Xin Sun'

_publ_section_title
;
 Structure and Photoluminescence Tuning Features of Mn2+- and
 Ln3+-Activated Zn-Based Heterometal-Organic Frameworks (MOFs) with a
 Single 5-Methylisophthalic Acid Ligand
;
_journal_name_full 'Inorganic Chemistry'
_journal_page_first 10163
_journal_page_last 10177
_journal_paper_doi 10.1021/ic201124c
_journal_volume 50
_journal_year 2011
_chemical_formula_sum 'C18 H14 Mn3 O10'
_chemical_formula_weight 555.11
_chemical_name_systematic
; 

 ? 

;
_space_group_IT_number 15
_symmetry_cell_setting monoclinic
_symmetry_space_group_name_Hall '-C 2yc'
_symmetry_space_group_name_H-M 'C 1 2/c 1'
_atom_sites_solution_hydrogens geom
_atom_sites_solution_primary direct
_atom_sites_solution_secondary difmap
_audit_creation_method SHELXL-97
_cell_angle_alpha 90.00
_cell_angle_beta 90.724(11)
_cell_angle_gamma 90.00
_cell_formula_units_Z 4
_cell_length_a 19.862(2)
_cell_length_b 17.2802(18)
_cell_length_c 5.2868(6)
_cell_measurement_temperature 293(2)
_cell_volume 1814.4(3)
_computing_structure_refinement 'SHELXL-97 (Sheldrick, 1997)'
_computing_structure_solution 'SHELXS-97 (Sheldrick, 1990)'
_diffrn_ambient_temperature 293(2)
_diffrn_measured_fraction_theta_full 0.981
_diffrn_measured_fraction_theta_max 0.981
_diffrn_radiation_monochromator graphite
_diffrn_radiation_source 'fine-focus sealed tube'
_diffrn_radiation_type MoK\a
_diffrn_radiation_wavelength 0.71073
_diffrn_reflns_av_R_equivalents 0.0992
_diffrn_reflns_av_sigmaI/netI 0.0455
_diffrn_reflns_limit_h_max 24
_diffrn_reflns_limit_h_min -24
_diffrn_reflns_limit_k_max 21
_diffrn_reflns_limit_k_min -21
_diffrn_reflns_limit_l_max 6
_diffrn_reflns_limit_l_min -6
_diffrn_reflns_number 13125
_diffrn_reflns_theta_full 26.00
_diffrn_reflns_theta_max 26.00
_diffrn_reflns_theta_min 3.13
_exptl_absorpt_coefficient_mu 2.117
_exptl_absorpt_correction_T_max 0.8005
_exptl_absorpt_correction_T_min 0.4057
_exptl_absorpt_correction_type multi-scan
_exptl_crystal_density_diffrn 2.032
_exptl_crystal_F_000 1108
_exptl_crystal_size_max 0.52
_exptl_crystal_size_mid 0.36
_exptl_crystal_size_min 0.11
_refine_diff_density_max 1.415
_refine_diff_density_min -0.917
_refine_diff_density_rms 0.147
_refine_ls_extinction_coef 0.0057(9)
_refine_ls_extinction_expression Fc^*^=kFc[1+0.001xFc^2^\l^3^/sin(2\q)]^-1/4^
_refine_ls_extinction_method SHELXL
_refine_ls_goodness_of_fit_ref 1.083
_refine_ls_hydrogen_treatment conf
_refine_ls_matrix_type full
_refine_ls_number_parameters 147
_refine_ls_number_reflns 1761
_refine_ls_number_restraints 0
_refine_ls_restrained_S_all 1.083
_refine_ls_R_factor_all 0.0576
_refine_ls_R_factor_gt 0.0546
_refine_ls_shift/su_max 0.001
_refine_ls_shift/su_mean 0.000
_refine_ls_structure_factor_coef Fsqd
_refine_ls_weighting_details 'calc w=1/[\s^2^(Fo^2^)+(0.0639P)^2^+17.7647P] where P=(Fo^2^+2Fc^2^)/3'
_refine_ls_weighting_scheme calc
_refine_ls_wR_factor_gt 0.1367
_refine_ls_wR_factor_ref 0.1380
_reflns_number_gt 1552
_reflns_number_total 1761
_reflns_threshold_expression >2sigma(I)
_cod_data_source_file ic201124c_si_002_3.cif
_cod_data_source_block Mn-Mn
_cod_database_code 4326494

loop_
_symmetry_equiv_pos_as_xyz
'x, y, z'
'-x, y, -z+1/2'
'x+1/2, y+1/2, z'
'-x+1/2, y+1/2, -z+1/2'
'-x, -y, -z'
'x, -y, z-1/2'
'-x+1/2, -y+1/2, -z'
'x+1/2, -y+1/2, z-1/2'

loop_
_atom_site_label
_atom_site_type_symbol
_atom_site_fract_x
_atom_site_fract_y
_atom_site_fract_z
_atom_site_U_iso_or_equiv
_atom_site_adp_type
_atom_site_occupancy
_atom_site_symmetry_multiplicity
_atom_site_calc_flag
_atom_site_refinement_flags
O1 O 0.44709(18) 0.64808(19) 0.5219(7) 0.0244(8) Uani 1 1 d .
O2 O 0.36679(19) 0.66761(19) 0.7971(7) 0.0278(8) Uani 1 1 d .
C8 C 0.3987(2) 0.6864(2) 0.6056(8) 0.0178(9) Uani 1 1 d .
C1 C 0.3753(2) 0.7594(2) 0.4777(9) 0.0174(9) Uani 1 1 d .
C2 C 0.3202(2) 0.7978(2) 0.5719(9) 0.0181(9) Uani 1 1 d .
H2 H 0.2978 0.7780 0.7112 0.022 Uiso 1 1 calc R
C4 C 0.3334(2) 0.8979(3) 0.2618(9) 0.0208(10) Uani 1 1 d .
H4 H 0.3188 0.9441 0.1898 0.025 Uiso 1 1 calc R
C7 C 0.4309(3) 0.8989(3) -0.0332(11) 0.0318(12) Uani 1 1 d .
H7A H 0.4293 0.8673 -0.1825 0.048 Uiso 1 1 calc R
H7C H 0.4768 0.9041 0.0239 0.048 Uiso 1 1 calc R
H7B H 0.4128 0.9492 -0.0712 0.048 Uiso 1 1 calc R
C3 C 0.2979(2) 0.8661(3) 0.4594(8) 0.0168(9) Uani 1 1 d .
C5 C 0.3903(2) 0.8619(3) 0.1696(9) 0.0214(10) Uani 1 1 d .
C6 C 0.4094(2) 0.7910(3) 0.2744(9) 0.0209(9) Uani 1 1 d .
H6 H 0.4456 0.7643 0.2068 0.025 Uiso 1 1 calc R
O5 O 0.43704(16) 0.53784(19) 1.0850(6) 0.0167(7) Uani 1 1 d .
Mn1 Mn 0.5000 0.55829(5) 0.7500 0.0140(3) Uani 1 2 d S
Mn2 Mn 0.33985(3) 0.56274(4) 0.94680(12) 0.0150(3) Uani 1 1 d .
H5 H 0.437(4) 0.568(4) 1.178(14) 0.04(2) Uiso 1 1 d .
O4 O 0.29133(17) 0.45857(19) 1.0740(6) 0.0209(7) Uani 1 1 d .
C9 C 0.2629(2) 0.4051(2) 0.9376(9) 0.0168(9) Uani 1 1 d .
O3 O 0.28288(17) 0.38538(18) 0.7291(6) 0.0232(8) Uani 1 1 d .

loop_
_atom_site_aniso_label
_atom_site_aniso_U_11
_atom_site_aniso_U_22
_atom_site_aniso_U_33
_atom_site_aniso_U_23
_atom_site_aniso_U_13
_atom_site_aniso_U_12
O1 0.0230(18) 0.0192(16) 0.0308(19) 0.0024(13) -0.0002(15) 0.0116(13)
O2 0.032(2) 0.0169(16) 0.034(2) 0.0083(14) 0.0076(16) 0.0051(14)
C8 0.022(2) 0.0114(19) 0.020(2) -0.0004(16) -0.0017(18) -0.0004(17)
C1 0.015(2) 0.0123(19) 0.025(2) 0.0004(17) -0.0007(18) 0.0023(16)
C2 0.018(2) 0.015(2) 0.021(2) 0.0026(16) 0.0019(18) 0.0020(17)
C4 0.020(2) 0.019(2) 0.023(2) 0.0051(18) -0.0014(19) 0.0027(18)
C7 0.023(3) 0.039(3) 0.034(3) 0.013(2) 0.011(2) 0.000(2)
C3 0.013(2) 0.016(2) 0.021(2) 0.0000(17) -0.0002(17) 0.0025(16)
C5 0.018(2) 0.025(2) 0.022(2) 0.0040(18) 0.0030(19) 0.0005(18)
C6 0.017(2) 0.020(2) 0.026(2) 0.0005(18) 0.0011(19) 0.0039(18)
O5 0.0157(16) 0.0139(15) 0.0205(16) -0.0024(13) -0.0030(13) 0.0016(13)
Mn1 0.0121(5) 0.0119(5) 0.0180(5) 0.000 0.0001(4) 0.000
Mn2 0.0124(4) 0.0146(4) 0.0181(4) 0.0027(2) -0.0002(3) -0.0010(2)
O4 0.0211(18) 0.0193(16) 0.0223(17) 0.0009(13) -0.0037(14) -0.0079(13)
C9 0.016(2) 0.012(2) 0.022(2) 0.0031(16) -0.0035(18) -0.0027(16)
O3 0.0240(18) 0.0199(17) 0.0260(18) -0.0034(13) 0.0100(14) -0.0060(13)

loop_
_atom_type_symbol
_atom_type_description
_atom_type_scat_dispersion_real
_atom_type_scat_dispersion_imag
_atom_type_scat_source
C C 0.0033 0.0016 'International Tables Vol C Tables 4.2.6.8 and 6.1.1.4'
H H 0.0000 0.0000 'International Tables Vol C Tables 4.2.6.8 and 6.1.1.4'
O O 0.0106 0.0060 'International Tables Vol C Tables 4.2.6.8 and 6.1.1.4'
Mn Mn 0.3368 0.7283 'International Tables Vol C Tables 4.2.6.8 and 6.1.1.4'

loop_
_geom_angle_atom_site_label_1
_geom_angle_atom_site_label_2
_geom_angle_atom_site_label_3
_geom_angle
_geom_angle_site_symmetry_1
_geom_angle_site_symmetry_3
C8 O1 Mn1 122.5(3) . .
C8 O2 Mn2 133.1(3) . .
O2 C8 O1 123.4(4) . .
O2 C8 C1 115.3(4) . .
O1 C8 C1 121.3(4) . .
C2 C1 C6 119.2(4) . .
C2 C1 C8 119.0(4) . .
C6 C1 C8 121.8(4) . .
C1 C2 C3 120.3(4) . .
C1 C2 H2 119.9 . .
C3 C2 H2 119.9 . .
C3 C4 C5 121.0(4) . .
C3 C4 H4 119.5 . .
C5 C4 H4 119.5 . .
C5 C7 H7A 109.5 . .
C5 C7 H7C 109.5 . .
H7A C7 H7C 109.5 . .
C5 C7 H7B 109.5 . .
H7A C7 H7B 109.5 . .
H7C C7 H7B 109.5 . .
C4 C3 C2 119.8(4) . .
C4 C3 C9 121.3(4) . 4_556
C2 C3 C9 118.8(4) . 4_556
C4 C5 C6 118.3(4) . .
C4 C5 C7 120.7(4) . .
C6 C5 C7 121.0(5) . .
C1 C6 C5 121.3(4) . .
C1 C6 H6 119.3 . .
C5 C6 H6 119.3 . .
Mn2 O5 Mn1 102.44(13) . .
Mn2 O5 Mn1 142.24(17) . 5_667
Mn1 O5 Mn1 96.40(13) . 5_667
Mn2 O5 H5 94(6) . .
Mn1 O5 H5 116(6) . .
Mn1 O5 H5 107(6) 5_667 .
O5 Mn1 O5 161.60(18) 2_656 .
O5 Mn1 O1 86.86(13) 2_656 .
O5 Mn1 O1 106.15(13) . .
O5 Mn1 O1 106.15(13) 2_656 2_656
O5 Mn1 O1 86.86(13) . 2_656
O1 Mn1 O1 91.39(18) . 2_656
O5 Mn1 O5 83.60(13) 2_656 6_565
O5 Mn1 O5 82.83(11) . 6_565
O1 Mn1 O5 92.78(13) . 6_565
O1 Mn1 O5 169.60(13) 2_656 6_565
O5 Mn1 O5 82.83(11) 2_656 5_667
O5 Mn1 O5 83.60(13) . 5_667
O1 Mn1 O5 169.60(13) . 5_667
O1 Mn1 O5 92.78(13) 2_656 5_667
O5 Mn1 O5 84.76(17) 6_565 5_667
O2 Mn2 O3 92.46(14) . 6_566
O2 Mn2 O5 94.14(14) . .
O3 Mn2 O5 110.09(14) 6_566 .
O2 Mn2 O4 168.21(14) . .
O3 Mn2 O4 83.50(13) 6_566 .
O5 Mn2 O4 97.66(13) . .
O2 Mn2 O4 85.19(14) . 6_565
O3 Mn2 O4 118.31(13) 6_566 6_565
O5 Mn2 O4 131.58(13) . 6_565
O4 Mn2 O4 86.99(11) . 6_565
C9 O4 Mn2 128.0(3) . .
C9 O4 Mn2 123.9(3) . 6_566
Mn2 O4 Mn2 103.03(13) . 6_566
O3 C9 O4 123.7(4) . .
O3 C9 C3 118.4(4) . 4_546
O4 C9 C3 117.9(4) . 4_546
C9 O3 Mn2 135.2(3) . 6_565

loop_
_geom_bond_atom_site_label_1
_geom_bond_atom_site_label_2
_geom_bond_distance
_geom_bond_site_symmetry_2
O1 C8 1.253(6) .
O1 Mn1 2.221(3) .
O2 C8 1.244(6) .
O2 Mn2 2.051(3) .
C8 C1 1.501(6) .
C1 C2 1.378(6) .
C1 C6 1.390(7) .
C2 C3 1.392(6) .
C2 H2 0.9300 .
C4 C3 1.382(7) .
C4 C5 1.384(7) .
C4 H4 0.9300 .
C7 C5 1.494(7) .
C7 H7A 0.9600 .
C7 H7C 0.9600 .
C7 H7B 0.9600 .
C3 C9 1.491(6) 4_556
C5 C6 1.395(7) .
C6 H6 0.9300 .
O5 Mn2 2.100(3) .
O5 Mn1 2.209(4) .
O5 Mn1 2.249(3) 5_667
O5 H5 0.72(7) .
Mn1 O5 2.209(4) 2_656
Mn1 O1 2.221(3) 2_656
Mn1 O5 2.249(3) 6_565
Mn1 O5 2.249(3) 5_667
Mn2 O3 2.087(3) 6_566
Mn2 O4 2.154(3) .
Mn2 O4 2.214(3) 6_565
O4 C9 1.297(5) .
O4 Mn2 2.214(3) 6_566
C9 O3 1.225(6) .
C9 C3 1.491(6) 4_546
O3 Mn2 2.087(3) 6_565
